data_7012912
loop_
_publ_author_name
'Andrei S. Batsanov'
'St\'ephanie M. Cornet'
'Keith B. Dillon'
'Andr\'es E. Goeta'
'Amber L. Thompson'
'Bao Yu Xue'

_publ_section_title
;
 The synthesis and characterisation of some Group 14 compounds
 containing the 2,4,6-(CF3)3C6H2, 2,6-(CF3)2C6H3 or 2,4-(CF3)2C6H3
 ligands
;
_journal_issue 12
_journal_name_full 'Dalton Trans.'
_journal_page_first 2496
_journal_page_last 2502
_journal_paper_doi 10.1039/b302544f
_journal_year 2003
_chemical_formula_moiety 'C9 H2 Cl3 F9 Ge'
_chemical_formula_sum 'C9 H2 Cl3 F9 Ge'
_chemical_formula_weight 460.05
_chemical_melting_point ?
_chemical_name_common (2,4,6-tris-trifluoromethyl-phenyl)-trichloro-germane
_chemical_name_systematic ' (2,4,6-tris-trifluoromethyl-phenyl)-trichloro-germane'
_space_group_IT_number 62
_symmetry_cell_setting orthorhombic
_symmetry_space_group_name_Hall '-P 2ac 2n'
_symmetry_space_group_name_H-M 'P n m a'
_atom_sites_solution_hydrogens difmap
_atom_sites_solution_primary direct
_atom_sites_solution_secondary difmap
_audit_creation_method SHELXL-97
_cell_angle_alpha 90.00
_cell_angle_beta 90.00
_cell_angle_gamma 90.00
_cell_formula_units_Z 4
_cell_length_a 11.284(1)
_cell_length_b 12.541(1)
_cell_length_c 9.710(3)
_cell_measurement_reflns_used 931
_cell_measurement_temperature 120(2)
_cell_measurement_theta_max 29.0
_cell_measurement_theta_min 12.0
_cell_volume 1374.1(5)
_computing_cell_refinement 'Bruker SMART'
_computing_data_collection 'Bruker SMART'
_computing_data_reduction 'Bruker SHELXTL'
_computing_molecular_graphics 'Bruker SHELXTL'
_computing_publication_material 'Bruker SHELXTL'
_computing_structure_refinement 'SHELXL-97 (Sheldrick, 1997)'
_computing_structure_solution 'SHELXS-97 (Sheldrick, 1990)'
_diffrn_ambient_temperature 120(2)
_diffrn_detector_area_resol_mean 8
_diffrn_measured_fraction_theta_full 0.996
_diffrn_measured_fraction_theta_max 0.996
_diffrn_measurement_device_type 'SMART 1K CCD area detector'
_diffrn_measurement_method '\w scans'
_diffrn_radiation_monochromator graphite
_diffrn_radiation_source 'fine-focus sealed tube'
_diffrn_radiation_type MoK\a
_diffrn_radiation_wavelength 0.71073
_diffrn_reflns_av_R_equivalents 0.0219
_diffrn_reflns_av_sigmaI/netI 0.0128
_diffrn_reflns_limit_h_max 14
_diffrn_reflns_limit_h_min -15
_diffrn_reflns_limit_k_max 16
_diffrn_reflns_limit_k_min -16
_diffrn_reflns_limit_l_max 13
_diffrn_reflns_limit_l_min -7
_diffrn_reflns_number 11660
_diffrn_reflns_theta_full 29.10
_diffrn_reflns_theta_max 29.10
_diffrn_reflns_theta_min 2.65
_exptl_absorpt_coefficient_mu 2.906
_exptl_absorpt_correction_T_max 0.4926
_exptl_absorpt_correction_T_min 0.4371
_exptl_absorpt_correction_type multi-scan
_exptl_absorpt_process_details 'SADABS (G.M.Sheldrick, 1998), R(int)=0.038 before correction'
_exptl_crystal_colour colorless
_exptl_crystal_density_diffrn 2.224
_exptl_crystal_density_meas ?
_exptl_crystal_density_method .
_exptl_crystal_description block
_exptl_crystal_F_000 880
_exptl_crystal_size_max 0.40
_exptl_crystal_size_mid 0.28
_exptl_crystal_size_min 0.28
_refine_diff_density_max 0.428
_refine_diff_density_min -0.552
_refine_diff_density_rms 0.071
_refine_ls_extinction_method none
_refine_ls_goodness_of_fit_ref 1.064
_refine_ls_hydrogen_treatment refall
_refine_ls_matrix_type full
_refine_ls_number_parameters 125
_refine_ls_number_reflns 1921
_refine_ls_number_restraints 6
_refine_ls_restrained_S_all 1.068
_refine_ls_R_factor_all 0.0251
_refine_ls_R_factor_gt 0.0217
_refine_ls_shift/su_max 0.001
_refine_ls_shift/su_mean 0.000
_refine_ls_structure_factor_coef Fsqd
_refine_ls_weighting_details 'calc w=1/[\s^2^(Fo^2^)+(0.0317P)^2^+0.6356P] where P=(Fo^2^+2Fc^2^)/3'
_refine_ls_weighting_scheme calc
_refine_ls_wR_factor_gt 0.0543
_refine_ls_wR_factor_ref 0.0555
_reflns_number_gt 1743
_reflns_number_total 1921
_reflns_threshold_expression I>2\s(I)
_cod_data_source_file b302544f.txt
_cod_data_source_block (7b)
_cod_depositor_comments
;
The following automatic conversions were performed:
'_symmetry_cell_setting' value 'Orthorhombic' changed to 'orthorhombic'
according to '/home/adriana/struct/CIF-dictionaries/cif_core.dic'
dictionary named 'cif_core.dic' version 2.4.1 from 2010-06-29.

Automatic conversion script
Id: cif_fix_enum 1555 2011-01-17 13:19:09Z saulius 

The following automatic conversions were performed:

'_chemical_melting_point' value 'not measured' was changed to '?' -
the value is undefined or not given.

Automatic conversion script
Id: cif_fix_values 1569 2011-02-09 13:29:24Z adriana 
;
_cod_original_sg_symbol_H-M Pnma
_cod_database_code 7012912

loop_
_symmetry_equiv_pos_as_xyz
'x, y, z'
'-x+1/2, -y, z+1/2'
'-x, y+1/2, -z'
'x+1/2, -y+1/2, -z+1/2'
'-x, -y, -z'
'x-1/2, y, -z-1/2'
'x, -y-1/2, z'
'-x-1/2, y-1/2, z-1/2'

loop_
_atom_site_label
_atom_site_type_symbol
_atom_site_fract_x
_atom_site_fract_y
_atom_site_fract_z
_atom_site_U_iso_or_equiv
_atom_site_adp_type
_atom_site_occupancy
_atom_site_symmetry_multiplicity
_atom_site_calc_flag
_atom_site_refinement_flags
_atom_site_disorder_assembly
_atom_site_disorder_group
Ge Ge 0.131680(19) 0.2500 0.70979(2) 0.01626(7) Uani 1 2 d S . .
Cl1 Cl 0.01118(3) 0.12020(3) 0.69237(4) 0.02761(10) Uani 1 1 d . . .
Cl2 Cl 0.20288(5) 0.2500 0.91091(5) 0.02515(12) Uani 1 2 d S . .
F1 F 0.25713(9) 0.04734(7) 0.70696(9) 0.0226(2) Uani 1 1 d . . .
F2 F 0.37061(8) -0.02094(8) 0.55244(12) 0.0296(2) Uani 1 1 d . . .
F3 F 0.18436(9) -0.00268(8) 0.51027(10) 0.0274(2) Uani 1 1 d . . .
C1 C 0.25742(17) 0.2500 0.5674(2) 0.0153(4) Uani 1 2 d S . .
C2 C 0.30300(12) 0.15432(11) 0.51208(15) 0.0165(3) Uani 1 1 d . . .
C3 C 0.38075(13) 0.15423(13) 0.39993(16) 0.0205(3) Uani 1 1 d . . .
H3 H 0.4077(18) 0.0893(18) 0.367(2) 0.028(5) Uiso 1 1 d . . .
C4 C 0.4169(2) 0.2500 0.3425(2) 0.0217(4) Uani 1 2 d S . .
C5 C 0.27722(13) 0.04446(12) 0.57032(17) 0.0200(3) Uani 1 1 d . . .
C6 C 0.5006(2) 0.2500 0.2210(3) 0.0320(6) Uani 1 2 d SD . .
F4 F 0.5254(4) 0.3478(3) 0.1769(4) 0.0710(13) Uani 0.50 1 d PD . .
F5 F 0.4583(4) 0.2021(4) 0.1177(3) 0.0992(19) Uani 0.50 1 d PD . .
F6 F 0.6018(3) 0.2115(4) 0.2509(4) 0.110(3) Uani 0.50 1 d PD . .

loop_
_atom_site_aniso_label
_atom_site_aniso_U_11
_atom_site_aniso_U_22
_atom_site_aniso_U_33
_atom_site_aniso_U_23
_atom_site_aniso_U_13
_atom_site_aniso_U_12
Ge 0.01392(11) 0.01858(12) 0.01628(11) 0.000 0.00214(8) 0.000
Cl1 0.01839(18) 0.0299(2) 0.0346(2) -0.00253(16) 0.00417(15) -0.00787(14)
Cl2 0.0338(3) 0.0248(2) 0.0169(2) 0.000 -0.0018(2) 0.000
F1 0.0243(5) 0.0216(4) 0.0217(4) 0.0032(3) -0.0007(4) -0.0026(4)
F2 0.0264(5) 0.0196(5) 0.0427(6) -0.0001(4) 0.0044(4) 0.0064(4)
F3 0.0265(5) 0.0249(5) 0.0308(5) -0.0071(4) -0.0024(4) -0.0082(4)
C1 0.0122(9) 0.0186(9) 0.0152(9) 0.000 -0.0015(7) 0.000
C2 0.0144(6) 0.0178(6) 0.0175(6) -0.0012(5) -0.0025(5) -0.0007(5)
C3 0.0190(7) 0.0242(7) 0.0181(7) -0.0041(6) -0.0006(6) 0.0027(6)
C4 0.0177(10) 0.0314(11) 0.0161(9) 0.000 0.0018(8) 0.000
C5 0.0182(7) 0.0175(6) 0.0242(7) -0.0026(6) -0.0003(6) -0.0002(5)
C6 0.0350(13) 0.0400(14) 0.0209(11) 0.000 0.0097(10) 0.000
F4 0.107(3) 0.0436(16) 0.063(2) 0.0065(15) 0.065(2) -0.0050(19)
F5 0.106(3) 0.160(5) 0.0311(15) -0.052(2) 0.0339(17) -0.083(3)
F6 0.0597(18) 0.211(8) 0.0590(18) 0.070(3) 0.0432(16) 0.086(3)

loop_
_atom_type_symbol
_atom_type_description
_atom_type_scat_dispersion_real
_atom_type_scat_dispersion_imag
_atom_type_scat_source
C C 0.0033 0.0016 'International Tables Vol C Tables 4.2.6.8 and 6.1.1.4'
H H 0.0000 0.0000 'International Tables Vol C Tables 4.2.6.8 and 6.1.1.4'
F F 0.0171 0.0103 'International Tables Vol C Tables 4.2.6.8 and 6.1.1.4'
Cl Cl 0.1484 0.1585 'International Tables Vol C Tables 4.2.6.8 and 6.1.1.4'
Ge Ge 0.1547 1.8001 'International Tables Vol C Tables 4.2.6.8 and 6.1.1.4'

loop_
_geom_angle_atom_site_label_1
_geom_angle_atom_site_label_2
_geom_angle_atom_site_label_3
_geom_angle
_geom_angle_site_symmetry_1
_geom_angle_site_symmetry_3
_geom_angle_publ_flag
C1 Ge Cl2 111.89(6) . . ?
C1 Ge Cl1 113.72(4) . . ?
Cl2 Ge Cl1 108.461(17) . . ?
C1 Ge Cl1 113.72(4) . 7_565 ?
Cl2 Ge Cl1 108.461(17) . 7_565 ?
Cl1 Ge Cl1 99.82(3) . 7_565 ?
C2 C1 C2 116.41(18) 7_565 . ?
C2 C1 Ge 121.77(9) 7_565 . ?
C2 C1 Ge 121.77(9) . . ?
C3 C2 C1 121.71(14) . . ?
C3 C2 C5 114.18(13) . . ?
C1 C2 C5 124.06(13) . . ?
C4 C3 C2 119.81(15) . . ?
C4 C3 H3 121.8(13) . . ?
C2 C3 H3 118.4(13) . . ?
C3 C4 C3 120.2(2) 7_565 . ?
C3 C4 C6 119.87(10) 7_565 . ?
C3 C4 C6 119.87(10) . . ?
F1 C5 F3 108.04(12) . . ?
F3 C5 F2 106.72(12) . . ?
F1 C5 F2 105.97(13) . . ?
F3 C5 C2 112.90(13) . . ?
F1 C5 C2 112.03(12) . . ?
F2 C5 C2 110.80(12) . . ?
F5 C6 F6 109.9(3) . . ?
F5 C6 F4 105.2(4) . . ?
F6 C6 F4 103.6(4) . . ?
F5 C6 C4 112.6(3) . . ?
F6 C6 C4 112.5(2) . . ?
F4 C6 C4 112.52(16) . . ?

loop_
_geom_bond_atom_site_label_1
_geom_bond_atom_site_label_2
_geom_bond_distance
_geom_bond_site_symmetry_2
_geom_bond_publ_flag
Ge C1 1.981(2) . ?
Ge Cl2 2.1117(8) . ?
Ge Cl1 2.1277(4) . ?
Ge Cl1 2.1277(4) 7_565 ?
F3 C5 1.3370(18) . ?
F2 C5 1.3466(17) . ?
F1 C5 1.3464(19) . ?
C1 C2 1.4117(17) 7_565 ?
C1 C2 1.4117(17) . ?
C2 C3 1.398(2) . ?
C2 C5 1.517(2) . ?
C3 C4 1.3855(19) . ?
C3 H3 0.93(2) . ?
C4 C3 1.3855(19) 7_565 ?
C4 C6 1.512(3) . ?
C6 F5 1.263(4) . ?
C6 F6 1.274(4) . ?
C6 F4 1.329(3) . ?
